data_4511275
loop_
_publ_author_name
'Ridout, Joe'
'Price, Louise S.'
'Howard, Judith A. K.'
'Probert, Michael R.'

_publ_section_title
;
 Polymorphism Arising from Differing Rates of Compression of Liquids
;
_journal_issue 7
_journal_name_full 'Crystal Growth &amp; Design'
_journal_page_first 3384
_journal_paper_doi 10.1021/cg500331u
_journal_volume 14
_journal_year 2014
_chemical_absolute_configuration unk
_chemical_formula_moiety 'C8 H5 F'
_chemical_formula_sum 'C8 H5 F'
_chemical_formula_weight 120.12
_chemical_name_systematic 2-fluorophenylacetylene
_space_group_crystal_system monoclinic
_space_group_IT_number 4
_space_group_name_Hall 'P 2yb'
_space_group_name_H-M_alt 'P 1 21 1'
_symmetry_space_group_name_Hall 'P 2yb'
_symmetry_space_group_name_H-M 'P 1 21 1'
_atom_sites_solution_hydrogens geom
_atom_sites_solution_primary dual
_atom_sites_solution_secondary difmap
_audit_creation_date 2014-03-04
_audit_creation_method
;
  Olex2 1.2-alpha
  (compiled 2013.04.25 svn.r2679, GUI svn.r4466)
;
_cell_angle_alpha 90.00
_cell_angle_beta 98.467(9)
_cell_angle_gamma 90.00
_cell_formula_units_Z 2
_cell_length_a 3.9343(7)
_cell_length_b 5.9336(10)
_cell_length_c 12.962(4)
_cell_measurement_reflns_used 528
_cell_measurement_temperature 293
_cell_measurement_theta_max 10.323
_cell_measurement_theta_min 3.51
_cell_volume 299.29(12)
_computing_cell_refinement 'SAINT v7.68A (Bruker, 2009)'
_computing_data_collection 'APEX2 (Bruker, 2010)'
_computing_data_reduction 'SAINT v7.60A (Bruker, 2009)'
_computing_molecular_graphics 'Olex2 (Dolomanov et al., 2009)'
_computing_publication_material 'Olex2 (Dolomanov et al., 2009)'
_computing_structure_refinement 'XL (Sheldrick, 2008)'
_computing_structure_solution 'XM (Sheldrick, 2008)'
_diffrn_ambient_temperature 293
_diffrn_detector 'CCD area detector'
_diffrn_detector_area_resol_mean 7.9
_diffrn_detector_type 'Bruker APEXII CCD area detector'
_diffrn_measured_fraction_theta_full 0.414
_diffrn_measured_fraction_theta_max 0.414
_diffrn_measurement_device 'four-circle diffractometer'
_diffrn_measurement_device_type 'Bruker APEX-II CCD'
_diffrn_measurement_method '\f and \w scans'
_diffrn_radiation_collimation 'Multilayer mirrors'
_diffrn_radiation_monochromator 'Bruker Helios multilayer mirrors'
_diffrn_radiation_probe x-ray
_diffrn_radiation_type AgK\a
_diffrn_radiation_wavelength 0.56087
_diffrn_radiation_xray_symbol K-L~3~
_diffrn_reflns_av_R_equivalents 0.0184
_diffrn_reflns_av_unetI/netI 0.0312
_diffrn_reflns_limit_h_max 4
_diffrn_reflns_limit_h_min -4
_diffrn_reflns_limit_k_max 6
_diffrn_reflns_limit_k_min -6
_diffrn_reflns_limit_l_max 8
_diffrn_reflns_limit_l_min -8
_diffrn_reflns_number 686
_diffrn_reflns_theta_full 17.99
_diffrn_reflns_theta_max 17.99
_diffrn_reflns_theta_min 2.99
_diffrn_source 'Microfocus sealed tube'
_diffrn_source_target Ag
_diffrn_source_type 'Incoatec IuS'
_diffrn_standards_number 0
_exptl_absorpt_coefficient_mu 0.060
_exptl_absorpt_correction_T_max 0.7442
_exptl_absorpt_correction_T_min 0.6049
_exptl_absorpt_correction_type multi-scan
_exptl_absorpt_process_details
;
SADABS-2008/1 (Bruker,2008) was used for absorption correction.
wR2(int) was 0.0483 before and 0.0283 after correction.
The Ratio of minimum to maximum transmission is 0.8128.
The \l/2 correction factor is 0.0015.
;
_exptl_crystal_colour 'clear light colourless'
_exptl_crystal_colour_lustre clear
_exptl_crystal_colour_modifier light
_exptl_crystal_colour_primary colourless
_exptl_crystal_density_diffrn 1.333
_exptl_crystal_density_method 'not measured'
_exptl_crystal_description Cylinder
_exptl_crystal_F_000 124
_exptl_crystal_recrystallization_method
' Crystallised at high-pressure in a diamond anvil cell with a high-rate of compression'
_exptl_crystal_size_max 0.25
_exptl_crystal_size_mid 0.25
_exptl_crystal_size_min 0.1
_exptl_crystal_size_rad 0.25
_refine_diff_density_max 0.078
_refine_diff_density_min -0.092
_refine_diff_density_rms 0.022
_refine_ls_abs_structure_details 'Flack H D (1983), Acta Cryst. A39, 876-881'
_refine_ls_abs_structure_Flack 2(3)
_refine_ls_extinction_method none
_refine_ls_goodness_of_fit_ref 1.181
_refine_ls_hydrogen_treatment mixed
_refine_ls_matrix_type full
_refine_ls_number_parameters 86
_refine_ls_number_reflns 353
_refine_ls_number_restraints 49
_refine_ls_restrained_S_all 1.148
_refine_ls_R_factor_all 0.0604
_refine_ls_R_factor_gt 0.0346
_refine_ls_shift/su_max 0.000
_refine_ls_shift/su_mean 0.000
_refine_ls_structure_factor_coef Fsqd
_refine_ls_weighting_details 'calc w=1/[\s^2^(Fo^2^)+(0.0264P)^2^+0.0000P] where P=(Fo^2^+2Fc^2^)/3'
_refine_ls_weighting_scheme calc
_refine_ls_wR_factor_gt 0.0566
_refine_ls_wR_factor_ref 0.0630
_reflns_number_gt 271
_reflns_number_total 353
_reflns_threshold_expression >2sigma(I)
_cod_data_source_file cg500331u_si_005.cif
_cod_data_source_block pmorph3
_cod_depositor_comments 'Adding full bibliography for 4511275--4511277.cif.'
_cod_original_cell_volume 299.28(11)
_cod_database_code 4511275
_olex2_refinement_description
;
1. Others
 Fixed Uiso: H5(0.078) H2(0.067) H3(0.085) H6(0.08) H1(0.087) H4(0.087)
 Fixed X: H5(-0.0958) H2(0.4972) H3(0.3584) H6(0.0527) H1(0.5095) H4(0.0747)
 Fixed Y: H5(-0.0077) H2(0.6388) H3(0.401) H6(0.2281) H1(0.8533) H4(0.0692)
 Fixed Z: H5(0.2481) H2(0.3436) H3(0.47) H6(0.1192) H1(0.034) H4(0.4169)
;

loop_
_space_group_symop_id
_space_group_symop_operation_xyz
1 'x, y, z'
2 '-x, y+1/2, -z'

loop_
_atom_site_label
_atom_site_type_symbol
_atom_site_fract_x
_atom_site_fract_y
_atom_site_fract_z
_atom_site_U_iso_or_equiv
_atom_site_adp_type
_atom_site_occupancy
_atom_site_symmetry_multiplicity
_atom_site_calc_flag
_atom_site_refinement_flags
_atom_site_disorder_assembly
_atom_site_disorder_group
C7 C 0.0285(14) 0.1232(10) 0.2665(9) 0.065(3) Uani 1 1 d U A .
H5 H -0.0958 -0.0077 0.2481 0.078 Uiso 1 1 calc R . .
C4 C 0.3749(13) 0.5082(8) 0.3232(10) 0.056(3) Uani 1 1 d U . .
H2 H 0.4972 0.6388 0.3436 0.067 Uiso 0.148(6) 1 calc PR A 1
C3 C 0.2857(14) 0.4710(8) 0.2200(11) 0.059(3) Uani 1 1 d U A .
C5 C 0.2978(13) 0.3671(8) 0.3996(9) 0.071(3) Uani 1 1 d U A .
H3 H 0.3584 0.4010 0.4700 0.085 Uiso 1 1 calc R . .
C8 C 0.1103(15) 0.2653(8) 0.1893(10) 0.067(2) Uani 1 1 d U . .
H6 H 0.0527 0.2281 0.1192 0.080 Uiso 0.852(6) 1 calc PR A 1
F1 F 0.5545(10) 0.6942(5) 0.3515(6) 0.076(3) Uani 0.852(6) 1 d P A 2
C2 C 0.3745(14) 0.6204(9) 0.1410(9) 0.060(3) Uani 1 1 d U . .
C1 C 0.4492(16) 0.7492(10) 0.0818(8) 0.073(4) Uani 1 1 d U A .
H1 H 0.5095 0.8533 0.0340 0.087 Uiso 1 1 calc R . .
C6 C 0.1253(14) 0.1714(10) 0.3669(10) 0.073(3) Uani 1 1 d U . .
H4 H 0.0747 0.0692 0.4169 0.087 Uiso 1 1 calc R A .
F2 F 0.040(7) 0.226(4) 0.107(3) 0.076(3) Uani 0.148(6) 1 d P A 2

loop_
_atom_site_aniso_label
_atom_site_aniso_U_11
_atom_site_aniso_U_22
_atom_site_aniso_U_33
_atom_site_aniso_U_23
_atom_site_aniso_U_13
_atom_site_aniso_U_12
C7 0.051(3) 0.063(3) 0.082(8) 0.020(4) 0.010(4) -0.007(3)
C4 0.042(3) 0.046(3) 0.080(8) 0.011(4) 0.009(4) 0.003(3)
C3 0.047(3) 0.045(3) 0.081(7) 0.007(4) -0.001(5) 0.007(3)
C5 0.059(2) 0.075(3) 0.081(8) 0.018(5) 0.015(4) 0.004(3)
C8 0.056(3) 0.061(3) 0.080(8) 0.020(4) 0.003(4) -0.006(3)
F1 0.100(2) 0.067(2) 0.055(8) -0.010(2) -0.008(3) -0.010(2)
C2 0.061(3) 0.045(3) 0.073(9) -0.008(4) 0.006(5) 0.002(3)
C1 0.093(4) 0.057(3) 0.067(12) 0.003(4) 0.005(5) -0.012(4)
C6 0.049(3) 0.079(4) 0.089(9) 0.033(4) 0.010(4) 0.007(3)
F2 0.100(2) 0.067(2) 0.055(8) -0.010(2) -0.008(3) -0.010(2)

loop_
_atom_type_symbol
_atom_type_description
_atom_type_scat_dispersion_real
_atom_type_scat_dispersion_imag
_atom_type_scat_source
C C 0.0015 0.0009 'International Tables Vol C Tables 4.2.6.8 and 6.1.1.4'
H H 0.0000 0.0000 'International Tables Vol C Tables 4.2.6.8 and 6.1.1.4'
F F 0.0096 0.0061 'International Tables Vol C Tables 4.2.6.8 and 6.1.1.4'

loop_
_geom_angle_atom_site_label_1
_geom_angle_atom_site_label_2
_geom_angle_atom_site_label_3
_geom_angle
C6 C7 C8 120.8(7)
C3 C4 C5 124.5(6)
F1 C4 C3 117.2(8)
F1 C4 C5 118.3(10)
C4 C3 C8 117.4(10)
C4 C3 C2 123.4(6)
C8 C3 C2 119.1(12)
C4 C5 C6 116.4(9)
C7 C8 C3 118.3(11)
F2 C8 C7 121.8(17)
F2 C8 C3 120(2)
C1 C2 C3 176.2(11)
C7 C6 C5 122.5(9)

loop_
_geom_bond_atom_site_label_1
_geom_bond_atom_site_label_2
_geom_bond_distance
C7 C8 1.382(14)
C7 C6 1.333(13)
C4 C3 1.350(14)
C4 C5 1.365(13)
C4 F1 1.333(6)
C3 C8 1.429(8)
C3 C2 1.436(15)
C5 C6 1.379(8)
C8 F2 1.09(4)
C2 C1 1.151(12)
